data_7063906
loop_
_publ_author_name
'Nichols, Brian R.'
'Petersen, Jeffrey L.'
'Dolinar, Brian S.'
'Popp, Brian V.'

_publ_section_title
;
 Primary and secondary coordination sphere Lewis acid interactions in
 \b-phosphinoethylborane-ligated rhodium and iridium complexes
;
_journal_issue 32
_journal_name_full 'New Journal of Chemistry'
_journal_page_first 14073
_journal_page_last 14081
_journal_paper_doi 10.1039/D5NJ01429H
_journal_volume 49
_journal_year 2025
_chemical_formula_moiety 'C30 H40 B N3 P Rh'
_chemical_formula_sum 'C30 H40 B N3 P Rh'
_chemical_formula_weight 587.34
_chemical_name_systematic
'[(1,2,5,6-\h)-cycloocta-1,5-diene]-(3-{9-[2-(diphenylphosphanyl)ethyl]-9\l5-borabicyclo[3.3.1]nonan-9-yl}triaza-1,2-dien-2-ium-1-ide)-rhodium'
_chemical_properties_physical Air-sensitive,Moisture-sensitive,Air-sensitive,Moisture-sensitive
_space_group_crystal_system monoclinic
_space_group_IT_number 14
_space_group_name_Hall '-P 2yn'
_space_group_name_H-M_alt 'P 1 21/n 1'
_atom_sites_solution_hydrogens geom
_audit_creation_method 'APEX2 v2013.10-0'
_audit_update_record
;
2025-06-22 deposited with the CCDC.	2025-07-08 downloaded from the CCDC.
;
_cell_angle_alpha 90
_cell_angle_beta 101.6948(12)
_cell_angle_gamma 90
_cell_formula_units_Z 4
_cell_length_a 12.0573(5)
_cell_length_b 14.1028(6)
_cell_length_c 16.6834(8)
_cell_measurement_reflns_used 8213
_cell_measurement_temperature 296(2)
_cell_measurement_theta_max 27.5144
_cell_measurement_theta_min 3.0885
_cell_volume 2778.0(2)
_computing_cell_refinement 'SAINT V8.34A (Bruker AXS Inc., 2013)'
_computing_data_collection 'APEX2 v2013.10-0'
_computing_data_reduction 'SAINT V8.34A (Bruker AXS Inc., 2013)'
_computing_molecular_graphics 'Olex2 1.5 (Dolomanov et al., 2009)'
_computing_publication_material 'Olex2 1.5 (Dolomanov et al., 2009)'
_computing_structure_refinement 'SHELXL-2013 (Sheldrick, 2013)'
_computing_structure_solution 'SHELXS-2013 (Sheldrick, 2013)'
_diffrn_ambient_temperature 296(2)
_diffrn_measured_fraction_theta_full 0.983
_diffrn_measured_fraction_theta_max 0.981
_diffrn_measurement_device_type 'Bruker AXS D8 Venture fixed chi'
_diffrn_measurement_method 'omega scan, PHOTON 100 CMOS'
_diffrn_radiation_type MoK\a
_diffrn_radiation_wavelength 0.71073
_diffrn_reflns_av_R_equivalents 0.0204
_diffrn_reflns_av_unetI/netI 0.0338
_diffrn_reflns_Laue_measured_fraction_full 0.983
_diffrn_reflns_Laue_measured_fraction_max 0.981
_diffrn_reflns_limit_h_max 12
_diffrn_reflns_limit_h_min -15
_diffrn_reflns_limit_k_max 15
_diffrn_reflns_limit_k_min -18
_diffrn_reflns_limit_l_max 21
_diffrn_reflns_limit_l_min -20
_diffrn_reflns_number 13738
_diffrn_reflns_point_group_measured_fraction_full 0.983
_diffrn_reflns_point_group_measured_fraction_max 0.981
_diffrn_reflns_theta_full 25.242
_diffrn_reflns_theta_max 27.513
_diffrn_reflns_theta_min 3.147
_exptl_absorpt_coefficient_mu 0.696
_exptl_absorpt_correction_T_max 0.86
_exptl_absorpt_correction_T_min 0.64
_exptl_absorpt_correction_type multi-scan
_exptl_absorpt_process_details 'SADABS V2012/1 (Bruker AXS Inc.)'
_exptl_crystal_colour 'clear yellow'
_exptl_crystal_density_diffrn 1.404
_exptl_crystal_description block
_exptl_crystal_F_000 1224
_exptl_crystal_recrystallization_method 'Re-crystallisation from solvent: Dichloromethane/Pentane'
_exptl_crystal_size_max 0.397
_exptl_crystal_size_mid 0.282
_exptl_crystal_size_min 0.220
_refine_diff_density_max 0.826
_refine_diff_density_min -0.616
_refine_diff_density_rms 0.073
_refine_ls_extinction_method none
_refine_ls_goodness_of_fit_ref 1.066
_refine_ls_hydrogen_treatment constr
_refine_ls_matrix_type full
_refine_ls_number_parameters 325
_refine_ls_number_reflns 6264
_refine_ls_number_restraints 0
_refine_ls_restrained_S_all 1.066
_refine_ls_R_factor_all 0.0552
_refine_ls_R_factor_gt 0.0373
_refine_ls_shift/su_max 0.001
_refine_ls_shift/su_mean 0.000
_refine_ls_structure_factor_coef Fsqd
_refine_ls_weighting_details 'w=1/[\s^2^(Fo^2^)+(0.0264P)^2^+2.9861P] where P=(Fo^2^+2Fc^2^)/3'
_refine_ls_weighting_scheme calc
_refine_ls_wR_factor_gt 0.0747
_refine_ls_wR_factor_ref 0.0832
_reflns_Friedel_coverage 0.000
_reflns_number_gt 4946
_reflns_number_total 6264
_reflns_threshold_expression 'I > 2\s(I)'
_cod_data_source_file d5nj01429h2.cif
_cod_data_source_block bp3cms
_cod_depositor_comments 'Adding full bibliography for 7063906--7063912.cif.'
_cod_original_sg_symbol_H-M 'P 21/n'
_cod_database_code 7063906
_shelx_space_group_comment
;
The symmetry employed for this shelxl refinement is uniquely defined
by the following loop, which should always be used as a source of
symmetry information in preference to the above space-group names.
They are only intended as comments.
;
_shelx_estimated_absorpt_t_min 0.770
_shelx_estimated_absorpt_t_max 0.862
_shelxl_version_number 2013-4

loop_
_space_group_symop_operation_xyz
'x, y, z'
'-x+1/2, y+1/2, -z+1/2'
'-x, -y, -z'
'x-1/2, -y-1/2, z-1/2'

loop_
_atom_site_label
_atom_site_type_symbol
_atom_site_fract_x
_atom_site_fract_y
_atom_site_fract_z
_atom_site_U_iso_or_equiv
_atom_site_adp_type
_atom_site_occupancy
_atom_site_site_symmetry_order
_atom_site_calc_flag
_atom_site_refinement_flags_posn
_atom_site_refinement_flags_adp
_atom_site_refinement_flags_occupancy
_atom_site_disorder_assembly
_atom_site_disorder_group
Rh1 Rh 0.36676(2) 0.77692(2) 0.07819(2) 0.03054(7) Uani 1 1 d . . . . .
P1 P 0.23263(6) 0.76059(6) -0.04054(4) 0.03385(17) Uani 1 1 d . . . . .
N1 N 0.2886(2) 0.65889(17) 0.12438(13) 0.0355(5) Uani 1 1 d . . . . .
N2 N 0.2333(2) 0.67796(19) 0.17607(16) 0.0445(6) Uani 1 1 d . . . . .
N3 N 0.1823(3) 0.6930(2) 0.2249(2) 0.0736(10) Uani 1 1 d . . . . .
C1 C 0.1894(3) 0.6393(2) -0.07121(17) 0.0424(7) Uani 1 1 d . . . . .
H1A H 0.1256 0.6417 -0.1171 0.051 Uiso 1 1 calc R U . . .
H1B H 0.2513 0.6077 -0.0895 0.051 Uiso 1 1 calc R U . . .
C2 C 0.1559(3) 0.5806(2) -0.00213(18) 0.0440(7) Uani 1 1 d . . . . .
H2A H 0.1219 0.5219 -0.0255 0.053 Uiso 1 1 calc R U . . .
H2B H 0.0980 0.6152 0.0185 0.053 Uiso 1 1 calc R U . . .
C3 C 0.3712(2) 0.5130(2) 0.05213(17) 0.0360(6) Uani 1 1 d . . . . .
H3 H 0.3982 0.5586 0.0161 0.043 Uiso 1 1 calc R U . . .
C4 C 0.3395(3) 0.4202(2) 0.0040(2) 0.0485(8) Uani 1 1 d . . . . .
H4A H 0.2905 0.4355 -0.0480 0.058 Uiso 1 1 calc R U . . .
H4B H 0.4080 0.3922 -0.0076 0.058 Uiso 1 1 calc R U . . .
C5 C 0.2800(3) 0.3461(3) 0.0474(2) 0.0620(10) Uani 1 1 d . . . . .
H5A H 0.3372 0.3120 0.0860 0.074 Uiso 1 1 calc R U . . .
H5B H 0.2431 0.3007 0.0070 0.074 Uiso 1 1 calc R U . . .
C6 C 0.1916(3) 0.3846(2) 0.0935(2) 0.0545(9) Uani 1 1 d . . . . .
H6A H 0.1793 0.3373 0.1330 0.065 Uiso 1 1 calc R U . . .
H6B H 0.1207 0.3927 0.0547 0.065 Uiso 1 1 calc R U . . .
C7 C 0.2219(3) 0.4789(2) 0.13880(18) 0.0428(7) Uani 1 1 d . . . . .
H7 H 0.1540 0.5028 0.1560 0.051 Uiso 1 1 calc R U . . .
C8 C 0.3163(3) 0.4674(2) 0.21569(19) 0.0509(8) Uani 1 1 d . . . . .
H8A H 0.3233 0.5262 0.2464 0.061 Uiso 1 1 calc R U . . .
H8B H 0.2940 0.4183 0.2500 0.061 Uiso 1 1 calc R U . . .
C9 C 0.4319(3) 0.4419(3) 0.1980(2) 0.0612(10) Uani 1 1 d . . . . .
H9A H 0.4321 0.3750 0.1846 0.073 Uiso 1 1 calc R U . . .
H9B H 0.4889 0.4519 0.2474 0.073 Uiso 1 1 calc R U . . .
C10 C 0.4651(3) 0.4984(2) 0.12843(18) 0.0444(7) Uani 1 1 d . . . . .
H10A H 0.5281 0.4664 0.1119 0.053 Uiso 1 1 calc R U . . .
H10B H 0.4919 0.5602 0.1494 0.053 Uiso 1 1 calc R U . . .
C11 C 0.1009(2) 0.8165(2) -0.02831(17) 0.0361(6) Uani 1 1 d . . . . .
C12 C 0.0047(2) 0.8177(2) -0.09110(18) 0.0443(7) Uani 1 1 d . . . . .
H12 H 0.0082 0.7928 -0.1422 0.053 Uiso 1 1 calc R U . . .
C13 C -0.0951(3) 0.8554(2) -0.0779(2) 0.0532(9) Uani 1 1 d . . . . .
H13 H -0.1587 0.8559 -0.1201 0.064 Uiso 1 1 calc R U . . .
C14 C -0.1020(3) 0.8926(3) -0.0028(2) 0.0585(9) Uani 1 1 d . . . . .
H14 H -0.1699 0.9180 0.0057 0.070 Uiso 1 1 calc R U . . .
C15 C -0.0084(3) 0.8920(3) 0.0595(2) 0.0610(10) Uani 1 1 d . . . . .
H15 H -0.0129 0.9166 0.1105 0.073 Uiso 1 1 calc R U . . .
C16 C 0.0927(3) 0.8549(2) 0.04662(19) 0.0474(8) Uani 1 1 d . . . . .
H16 H 0.1562 0.8557 0.0889 0.057 Uiso 1 1 calc R U . . .
C17 C 0.2683(2) 0.8105(2) -0.13327(16) 0.0384(7) Uani 1 1 d . . . . .
C18 C 0.2193(3) 0.8919(2) -0.17155(18) 0.0462(8) Uani 1 1 d . . . . .
H18 H 0.1627 0.9231 -0.1514 0.055 Uiso 1 1 calc R U . . .
C19 C 0.2551(3) 0.9268(3) -0.2403(2) 0.0578(10) Uani 1 1 d . . . . .
H19 H 0.2215 0.9810 -0.2663 0.069 Uiso 1 1 calc R U . . .
C20 C 0.3391(3) 0.8822(3) -0.2701(2) 0.0606(10) Uani 1 1 d . . . . .
H20 H 0.3620 0.9058 -0.3162 0.073 Uiso 1 1 calc R U . . .
C21 C 0.3895(3) 0.8028(3) -0.2321(2) 0.0599(10) Uani 1 1 d . . . . .
H21 H 0.4472 0.7729 -0.2520 0.072 Uiso 1 1 calc R U . . .
C22 C 0.3547(3) 0.7669(3) -0.16412(18) 0.0498(8) Uani 1 1 d . . . . .
H22 H 0.3894 0.7129 -0.1386 0.060 Uiso 1 1 calc R U . . .
C23 C 0.3924(3) 0.9200(2) 0.04619(18) 0.0424(7) Uani 1 1 d . . . . .
H23 H 0.3392 0.9421 -0.0026 0.051 Uiso 1 1 calc R U . . .
C24 C 0.4799(3) 0.8644(2) 0.02922(17) 0.0413(7) Uani 1 1 d . . . . .
H24 H 0.4762 0.8547 -0.0294 0.050 Uiso 1 1 calc R U . . .
C25 C 0.5991(3) 0.8640(3) 0.0796(2) 0.0510(8) Uani 1 1 d . . . . .
H25A H 0.6160 0.9263 0.1036 0.061 Uiso 1 1 calc R U . . .
H25B H 0.6515 0.8522 0.0436 0.061 Uiso 1 1 calc R U . . .
C26 C 0.6184(3) 0.7907(3) 0.1471(2) 0.0562(9) Uani 1 1 d . . . . .
H26A H 0.6778 0.8133 0.1912 0.067 Uiso 1 1 calc R U . . .
H26B H 0.6451 0.7327 0.1261 0.067 Uiso 1 1 calc R U . . .
C27 C 0.5141(3) 0.7680(2) 0.18189(17) 0.0425(7) Uani 1 1 d . . . . .
H27 H 0.5191 0.7088 0.2132 0.051 Uiso 1 1 calc R U . . .
C28 C 0.4425(3) 0.8330(2) 0.20224(16) 0.0439(8) Uani 1 1 d . . . . .
H28 H 0.4035 0.8124 0.2454 0.053 Uiso 1 1 calc R U . . .
C29 C 0.4597(3) 0.9388(2) 0.1990(2) 0.0529(9) Uani 1 1 d . . . . .
H29A H 0.4340 0.9682 0.2445 0.064 Uiso 1 1 calc R U . . .
H29B H 0.5400 0.9518 0.2052 0.064 Uiso 1 1 calc R U . . .
C30 C 0.3975(3) 0.9825(2) 0.1203(2) 0.0565(9) Uani 1 1 d . . . . .
H30A H 0.4343 1.0417 0.1115 0.068 Uiso 1 1 calc R U . . .
H30B H 0.3208 0.9973 0.1258 0.068 Uiso 1 1 calc R U . . .
B1 B 0.2571(3) 0.5542(2) 0.07524(19) 0.0352(7) Uani 1 1 d . . . . .

loop_
_atom_site_aniso_label
_atom_site_aniso_U_11
_atom_site_aniso_U_22
_atom_site_aniso_U_33
_atom_site_aniso_U_23
_atom_site_aniso_U_13
_atom_site_aniso_U_12
Rh1 0.03069(12) 0.03530(13) 0.02437(11) 0.00318(9) 0.00262(7) -0.00482(10)
P1 0.0324(4) 0.0414(4) 0.0257(3) 0.0022(3) 0.0010(3) -0.0020(3)
N1 0.0394(13) 0.0374(13) 0.0317(12) 0.0003(10) 0.0118(10) -0.0050(11)
N2 0.0527(16) 0.0377(14) 0.0457(14) -0.0007(12) 0.0159(12) -0.0063(13)
N3 0.093(3) 0.066(2) 0.078(2) -0.0124(18) 0.054(2) -0.011(2)
C1 0.0461(17) 0.0427(17) 0.0331(14) -0.0032(13) -0.0042(12) -0.0059(15)
C2 0.0395(16) 0.0446(18) 0.0462(17) -0.0041(14) 0.0043(13) -0.0109(15)
C3 0.0370(15) 0.0401(16) 0.0328(14) 0.0020(12) 0.0113(11) -0.0075(13)
C4 0.0506(19) 0.0495(19) 0.0486(18) -0.0105(15) 0.0175(15) -0.0082(16)
C5 0.072(3) 0.044(2) 0.074(2) -0.0112(18) 0.024(2) -0.0136(19)
C6 0.064(2) 0.0435(19) 0.060(2) 0.0026(16) 0.0218(17) -0.0178(18)
C7 0.0443(17) 0.0418(17) 0.0477(17) 0.0027(14) 0.0223(14) -0.0084(14)
C8 0.069(2) 0.0473(19) 0.0410(17) 0.0109(15) 0.0221(16) -0.0019(18)
C9 0.063(2) 0.072(3) 0.0475(19) 0.0160(18) 0.0075(17) 0.008(2)
C10 0.0394(16) 0.0501(19) 0.0434(17) -0.0002(14) 0.0079(13) 0.0006(15)
C11 0.0337(15) 0.0373(16) 0.0360(14) 0.0020(12) 0.0037(11) -0.0046(13)
C12 0.0377(16) 0.0497(19) 0.0413(16) 0.0011(14) -0.0018(13) -0.0048(15)
C13 0.0353(17) 0.052(2) 0.066(2) 0.0063(17) -0.0036(15) -0.0050(16)
C14 0.0418(19) 0.059(2) 0.078(3) 0.006(2) 0.0209(18) 0.0044(17)
C15 0.061(2) 0.071(3) 0.054(2) -0.0038(19) 0.0199(17) 0.009(2)
C16 0.0446(18) 0.056(2) 0.0394(16) -0.0010(14) 0.0035(13) 0.0030(16)
C17 0.0358(15) 0.0503(18) 0.0264(13) 0.0025(12) 0.0001(11) -0.0066(14)
C18 0.0402(17) 0.053(2) 0.0420(17) 0.0057(15) 0.0003(13) -0.0074(15)
C19 0.060(2) 0.061(2) 0.0452(19) 0.0173(16) -0.0070(16) -0.0172(19)
C20 0.057(2) 0.087(3) 0.0356(17) 0.0058(18) 0.0052(15) -0.029(2)
C21 0.051(2) 0.089(3) 0.0418(18) -0.0060(19) 0.0139(15) -0.012(2)
C22 0.0464(18) 0.065(2) 0.0367(16) 0.0006(15) 0.0059(13) 0.0009(17)
C23 0.0496(18) 0.0358(16) 0.0393(16) 0.0132(13) 0.0034(13) -0.0085(15)
C24 0.0435(17) 0.0515(19) 0.0300(14) 0.0019(13) 0.0100(12) -0.0151(15)
C25 0.0373(17) 0.067(2) 0.0516(19) -0.0101(17) 0.0163(14) -0.0131(16)
C26 0.0349(17) 0.067(2) 0.061(2) -0.0040(18) -0.0041(15) 0.0051(17)
C27 0.0410(16) 0.0454(18) 0.0327(14) 0.0045(13) -0.0122(12) -0.0061(15)
C28 0.0565(19) 0.0527(19) 0.0218(13) 0.0003(13) 0.0064(12) -0.0135(17)
C29 0.062(2) 0.054(2) 0.0462(18) -0.0175(16) 0.0189(16) -0.0136(18)
C30 0.065(2) 0.0375(18) 0.066(2) -0.0051(16) 0.0122(18) -0.0045(17)
B1 0.0366(17) 0.0354(18) 0.0350(16) -0.0019(13) 0.0103(13) -0.0083(15)

loop_
_atom_type_symbol
_atom_type_description
_atom_type_scat_dispersion_real
_atom_type_scat_dispersion_imag
_atom_type_scat_source
C C 0.0033 0.0016 'International Tables Vol C Tables 4.2.6.8 and 6.1.1.4'
H H 0.0000 0.0000 'International Tables Vol C Tables 4.2.6.8 and 6.1.1.4'
B B 0.0013 0.0007 'International Tables Vol C Tables 4.2.6.8 and 6.1.1.4'
N N 0.0061 0.0033 'International Tables Vol C Tables 4.2.6.8 and 6.1.1.4'
P P 0.1023 0.0942 'International Tables Vol C Tables 4.2.6.8 and 6.1.1.4'
Rh Rh -1.1178 0.9187 'International Tables Vol C Tables 4.2.6.8 and 6.1.1.4'

loop_
_geom_angle_atom_site_label_1
_geom_angle_atom_site_label_2
_geom_angle_atom_site_label_3
_geom_angle
_geom_angle_site_symmetry_1
_geom_angle_site_symmetry_3
_geom_angle_publ_flag
C24 Rh1 C23 38.15(12) . . ?
C24 Rh1 N1 163.50(11) . . ?
C23 Rh1 N1 158.30(11) . . ?
C24 Rh1 C27 81.80(11) . . ?
C23 Rh1 C27 96.63(12) . . ?
N1 Rh1 C27 90.96(10) . . ?
C24 Rh1 C28 88.68(11) . . ?
C23 Rh1 C28 81.00(12) . . ?
N1 Rh1 C28 93.96(10) . . ?
C27 Rh1 C28 35.32(12) . . ?
C24 Rh1 P1 96.97(8) . . ?
C23 Rh1 P1 89.52(8) . . ?
N1 Rh1 P1 87.01(6) . . ?
C27 Rh1 P1 167.95(9) . . ?
C28 Rh1 P1 156.68(9) . . ?
C11 P1 C17 106.77(14) . . ?
C11 P1 C1 103.31(14) . . ?
C17 P1 C1 103.04(14) . . ?
C11 P1 Rh1 109.69(9) . . ?
C17 P1 Rh1 116.42(9) . . ?
C1 P1 Rh1 116.41(10) . . ?
N2 N1 B1 115.7(2) . . ?
N2 N1 Rh1 115.3(2) . . ?
B1 N1 Rh1 125.26(16) . . ?
N3 N2 N1 178.0(3) . . ?
C2 C1 P1 113.4(2) . . ?
C1 C2 B1 116.6(2) . . ?
C10 C3 C4 112.4(3) . . ?
C10 C3 B1 111.8(2) . . ?
C4 C3 B1 107.3(2) . . ?
C5 C4 C3 115.1(3) . . ?
C4 C5 C6 115.8(3) . . ?
C5 C6 C7 115.6(3) . . ?
C6 C7 C8 112.3(3) . . ?
C6 C7 B1 108.3(2) . . ?
C8 C7 B1 111.5(2) . . ?
C9 C8 C7 114.4(3) . . ?
C8 C9 C10 114.5(3) . . ?
C9 C10 C3 115.9(3) . . ?
C16 C11 C12 118.1(3) . . ?
C16 C11 P1 119.6(2) . . ?
C12 C11 P1 122.1(2) . . ?
C13 C12 C11 120.4(3) . . ?
C12 C13 C14 120.7(3) . . ?
C15 C14 C13 119.7(3) . . ?
C14 C15 C16 120.0(3) . . ?
C15 C16 C11 121.0(3) . . ?
C18 C17 C22 118.4(3) . . ?
C18 C17 P1 123.8(2) . . ?
C22 C17 P1 117.7(2) . . ?
C17 C18 C19 119.8(3) . . ?
C20 C19 C18 120.8(3) . . ?
C21 C20 C19 120.0(3) . . ?
C20 C21 C22 120.0(4) . . ?
C21 C22 C17 121.0(3) . . ?
C24 C23 C30 126.2(3) . . ?
C24 C23 Rh1 70.79(17) . . ?
C30 C23 Rh1 109.4(2) . . ?
C23 C24 C25 124.4(3) . . ?
C23 C24 Rh1 71.05(16) . . ?
C25 C24 Rh1 113.4(2) . . ?
C24 C25 C26 113.7(3) . . ?
C25 C26 C27 114.5(3) . . ?
C28 C27 C26 125.0(3) . . ?
C28 C27 Rh1 72.84(17) . . ?
C26 C27 Rh1 106.48(19) . . ?
C27 C28 C29 124.2(3) . . ?
C27 C28 Rh1 71.84(16) . . ?
C29 C28 Rh1 110.51(19) . . ?
C30 C29 C28 112.9(3) . . ?
C29 C30 C23 113.9(3) . . ?
C3 B1 C7 105.7(2) . . ?
C3 B1 C2 115.6(2) . . ?
C7 B1 C2 114.5(2) . . ?
C3 B1 N1 108.2(2) . . ?
C7 B1 N1 108.5(2) . . ?
C2 B1 N1 104.1(2) . . ?
P1 C1 H1A . . 108.9 ?
P1 C1 H1B . . 108.9 ?
H1A C1 H1B . . 107.8 ?
H1A C1 C2 . . 108.9 ?
H1B C1 C2 . . 108.9 ?
C1 C2 H2A . . 108.2 ?
C1 C2 H2B . . 108.2 ?
H2A C2 H2B . . 107.2 ?
H2A C2 B1 . . 108.1 ?
H2B C2 B1 . . 108.1 ?
H3 C3 C4 . . 108.4 ?
H3 C3 C10 . . 108.4 ?
H3 C3 B1 . . 108.4 ?
C3 C4 H4A . . 108.6 ?
C3 C4 H4B . . 108.6 ?
H4A C4 H4B . . 107.5 ?
H4A C4 C5 . . 108.4 ?
H4B C4 C5 . . 108.4 ?
C4 C5 H5A . . 108.3 ?
C4 C5 H5B . . 108.4 ?
H5A C5 H5B . . 107.4 ?
H5A C5 C6 . . 108.4 ?
H5B C5 C6 . . 108.3 ?
C5 C6 H6A . . 108.3 ?
C5 C6 H6B . . 108.4 ?
H6A C6 H6B . . 107.4 ?
H6A C6 C7 . . 108.4 ?
H6B C6 C7 . . 108.4 ?
C6 C7 H7 . . 108.2 ?
H7 C7 C8 . . 108.2 ?
H7 C7 B1 . . 108.2 ?
C7 C8 H8A . . 108.7 ?
C7 C8 H8B . . 108.7 ?
H8A C8 H8B . . 107.7 ?
H8A C8 C9 . . 108.6 ?
H8B C8 C9 . . 108.6 ?
C8 C9 H9A . . 108.6 ?
C8 C9 H9B . . 108.6 ?
H9A C9 H9B . . 107.6 ?
H9A C9 C10 . . 108.6 ?
H9B C9 C10 . . 108.7 ?
C3 C10 H10A . . 108.3 ?
C3 C10 H10B . . 108.3 ?
C9 C10 H10A . . 108.3 ?
C9 C10 H10B . . 108.3 ?
H10A C10 H10B . . 107.3 ?
C11 C12 H12 . . 119.8 ?
H12 C12 C13 . . 119.8 ?
C12 C13 H13 . . 119.8 ?
H13 C13 C14 . . 119.6 ?
C13 C14 H14 . . 120.2 ?
H14 C14 C15 . . 120.1 ?
C14 C15 H15 . . 120.0 ?
H15 C15 C16 . . 120.0 ?
C11 C16 H16 . . 119.4 ?
C15 C16 H16 . . 119.6 ?
C17 C18 H18 . . 120.0 ?
H18 C18 C19 . . 120.2 ?
C18 C19 H19 . . 119.7 ?
H19 C19 C20 . . 119.5 ?
C19 C20 H20 . . 120.1 ?
H20 C20 C21 . . 119.9 ?
C20 C21 H21 . . 120.0 ?
H21 C21 C22 . . 120.0 ?
C17 C22 H22 . . 119.5 ?
C21 C22 H22 . . 119.5 ?
Rh1 C23 H23 . . 114.0 ?
H23 C23 C24 . . 114.0 ?
H23 C23 C30 . . 114.0 ?
Rh1 C24 H24 . . 113.6 ?
C23 C24 H24 . . 113.6 ?
H24 C24 C25 . . 113.6 ?
C24 C25 H25A . . 108.8 ?
C24 C25 H25B . . 108.8 ?
H25A C25 H25B . . 107.6 ?
H25A C25 C26 . . 108.9 ?
H25B C25 C26 . . 108.8 ?
C25 C26 H26A . . 108.6 ?
C25 C26 H26B . . 108.7 ?
H26A C26 H26B . . 107.6 ?
H26A C26 C27 . . 108.6 ?
H26B C26 C27 . . 108.7 ?
Rh1 C27 H27 . . 114.6 ?
C26 C27 H27 . . 114.6 ?
H27 C27 C28 . . 114.7 ?
Rh1 C28 H28 . . 114.2 ?
C27 C28 H28 . . 114.2 ?
H28 C28 C29 . . 114.2 ?
C28 C29 H29A . . 109.1 ?
C28 C29 H29B . . 108.9 ?
H29A C29 H29B . . 107.8 ?
H29A C29 C30 . . 109.0 ?
H29B C29 C30 . . 109.0 ?
C23 C30 H30A . . 108.8 ?
C23 C30 H30B . . 108.8 ?
C29 C30 H30A . . 108.8 ?
C29 C30 H30B . . 108.7 ?
H30A C30 H30B . . 107.6 ?

loop_
_geom_bond_atom_site_label_1
_geom_bond_atom_site_label_2
_geom_bond_distance
_geom_bond_site_symmetry_2
_geom_bond_publ_flag
Rh1 C24 2.122(3) . ?
Rh1 C23 2.126(3) . ?
Rh1 N1 2.133(2) . ?
Rh1 C27 2.218(3) . ?
Rh1 C28 2.231(3) . ?
Rh1 P1 2.3008(7) . ?
P1 C11 1.821(3) . ?
P1 C17 1.829(3) . ?
P1 C1 1.831(3) . ?
N1 N2 1.222(3) . ?
N1 B1 1.694(4) . ?
N2 N3 1.137(4) . ?
C1 C2 1.538(4) . ?
C2 B1 1.630(4) . ?
C3 C10 1.536(4) . ?
C3 C4 1.542(4) . ?
C3 B1 1.611(4) . ?
C4 C5 1.529(5) . ?
C5 C6 1.534(5) . ?
C6 C7 1.536(4) . ?
C7 C8 1.541(4) . ?
C7 B1 1.617(4) . ?
C8 C9 1.524(5) . ?
C9 C10 1.527(4) . ?
C11 C16 1.384(4) . ?
C11 C12 1.397(4) . ?
C12 C13 1.375(5) . ?
C13 C14 1.375(5) . ?
C14 C15 1.371(5) . ?
C15 C16 1.383(5) . ?
C17 C18 1.386(4) . ?
C17 C22 1.394(4) . ?
C18 C19 1.396(4) . ?
C19 C20 1.369(5) . ?
C20 C21 1.367(5) . ?
C21 C22 1.382(5) . ?
C23 C24 1.389(4) . ?
C23 C30 1.510(5) . ?
C24 C25 1.510(4) . ?
C25 C26 1.512(5) . ?
C26 C27 1.522(5) . ?
C27 C28 1.350(4) . ?
C28 C29 1.509(5) . ?
C29 C30 1.505(5) . ?
C2 H2A . 0.970 ?
C2 H2B . 0.970 ?
C3 H3 . 0.980 ?
C4 H4A . 0.970 ?
C4 H4B . 0.970 ?
C5 H5A . 0.970 ?
C5 H5B . 0.970 ?
C6 H6A . 0.970 ?
C6 H6B . 0.969 ?
C7 H7 . 0.981 ?
C8 H8A . 0.969 ?
C8 H8B . 0.970 ?
C9 H9A . 0.970 ?
C9 H9B . 0.970 ?
C10 H10A . 0.970 ?
C10 H10B . 0.970 ?
C12 H12 . 0.931 ?
C13 H13 . 0.930 ?
C14 H14 . 0.930 ?
C15 H15 . 0.931 ?
C16 H16 . 0.930 ?
C18 H18 . 0.930 ?
C19 H19 . 0.930 ?
C20 H20 . 0.930 ?
C21 H21 . 0.930 ?
C22 H22 . 0.930 ?
C23 H23 . 0.980 ?
C24 H24 . 0.980 ?
C25 H25A . 0.970 ?
C25 H25B . 0.970 ?
C26 H26A . 0.971 ?
C26 H26B . 0.970 ?
C27 H27 . 0.980 ?
C28 H28 . 0.980 ?
C29 H29A . 0.969 ?
C29 H29B . 0.970 ?
C30 H30A . 0.971 ?
C30 H30B . 0.970 ?
